data_7202982
loop_
_publ_author_name
'O'Leary, Jane'
'Wallis, John D.'

_publ_section_title
;
 A competition between O&#x22EF;N and O&#x22EF;C through space
 interactions in the crystal structures of
 3,3&#x2032;-dinitro-2,2&#x2032;-bipyridine N-oxides and
 N,N&#x2032;-dioxides
;
_journal_issue 10
_journal_name_full CrystEngComm
_journal_page_first 941
_journal_paper_doi 10.1039/b707822f
_journal_volume 9
_journal_year 2007
_chemical_formula_sum 'C9 H6 N2 O3'
_chemical_formula_weight 190.16
_chemical_melting_point 451.5(5)
_chemical_name_common 8-nitroquinoline-1-oxide
_chemical_name_systematic
;
8-nitroquinoline-1-oxide
;
_space_group_IT_number 14
_symmetry_cell_setting monoclinic
_symmetry_space_group_name_Hall '-P 2yn'
_symmetry_space_group_name_H-M 'P 1 21/n 1'
_atom_sites_solution_hydrogens difmap
_atom_sites_solution_primary direct
_atom_sites_solution_secondary difmap
_audit_creation_method SHELXL-97
_cell_angle_alpha 90.00
_cell_angle_beta 93.780(4)
_cell_angle_gamma 90.00
_cell_formula_units_Z 4
_cell_length_a 7.8557(6)
_cell_length_b 8.8130(6)
_cell_length_c 11.4793(10)
_cell_measurement_reflns_used 1810
_cell_measurement_temperature 120(2)
_cell_measurement_theta_max 27.48
_cell_measurement_theta_min 1.00
_cell_volume 793.01(11)
_computing_cell_refinement 'DENZO (Otwinowski & Minor, 1997) & COLLECT (Hooft, R.W.W., 1998)'
_computing_data_collection 'COLLECT (Hooft, R.W.W., 1998)'
_computing_data_reduction 'DENZO (Otwinowski & Minor, 1997) & COLLECT (Hooft, R.W.W., 1998)'
_computing_structure_refinement 'SHELXL-97 (Sheldrick, 1997)'
_computing_structure_solution 'SHELXS-97 (Sheldrick, 1990)'
_diffrn_ambient_temperature 120(2)
_diffrn_detector_area_resol_mean 9.091
_diffrn_measured_fraction_theta_full 0.994
_diffrn_measured_fraction_theta_max 0.994
_diffrn_measurement_device_type
;
Bruker-Nonius 95mm CCD camera on \k-goniostat
;
_diffrn_measurement_method '\f & \w scans'
_diffrn_radiation_monochromator graphite
_diffrn_radiation_source 'Bruker-Nonius FR591 rotating anode'
_diffrn_radiation_type MoK\a
_diffrn_radiation_wavelength 0.71073
_diffrn_reflns_av_R_equivalents 0.0380
_diffrn_reflns_av_sigmaI/netI 0.0304
_diffrn_reflns_limit_h_max 10
_diffrn_reflns_limit_h_min -9
_diffrn_reflns_limit_k_max 11
_diffrn_reflns_limit_k_min -11
_diffrn_reflns_limit_l_max 11
_diffrn_reflns_limit_l_min -14
_diffrn_reflns_number 8940
_diffrn_reflns_theta_full 27.51
_diffrn_reflns_theta_max 27.51
_diffrn_reflns_theta_min 3.83
_exptl_absorpt_coefficient_mu 0.123
_exptl_absorpt_correction_T_max 0.99
_exptl_absorpt_correction_T_min 0.77
_exptl_absorpt_correction_type multi-scan
_exptl_absorpt_process_details 'SADABS V2.10 (Sheldrick, G.M., 2003)'
_exptl_crystal_colour orange
_exptl_crystal_density_diffrn 1.593
_exptl_crystal_density_method 'not measured'
_exptl_crystal_description slab
_exptl_crystal_F_000 392
_exptl_crystal_size_max 0.46
_exptl_crystal_size_mid 0.38
_exptl_crystal_size_min 0.16
_refine_diff_density_max 0.239
_refine_diff_density_min -0.299
_refine_diff_density_rms 0.054
_refine_ls_extinction_method none
_refine_ls_goodness_of_fit_ref 1.090
_refine_ls_hydrogen_treatment refall
_refine_ls_matrix_type full
_refine_ls_number_parameters 151
_refine_ls_number_reflns 1809
_refine_ls_number_restraints 0
_refine_ls_restrained_S_all 1.090
_refine_ls_R_factor_all 0.0559
_refine_ls_R_factor_gt 0.0431
_refine_ls_shift/su_max 0.000
_refine_ls_shift/su_mean 0.000
_refine_ls_structure_factor_coef Fsqd
_refine_ls_weighting_details 'calc w=1/[\s^2^(Fo^2^)+(0.0564P)^2^+0.2631P] where P=(Fo^2^+2Fc^2^)/3'
_refine_ls_weighting_scheme calc
_refine_ls_wR_factor_gt 0.1067
_refine_ls_wR_factor_ref 0.1142
_reflns_number_gt 1465
_reflns_number_total 1809
_reflns_threshold_expression >2sigma(I)
_cod_data_source_file b707822f.txt
_cod_data_source_block compound22
_cod_depositor_comments
;
The following automatic conversions were performed:

'_chemical_melting_point' value '451-452' was changed to '451.5(5)' -
the average value was taken and precision was estimated.

Automatic conversion script
Id: cif_fix_values 1646 2011-03-28 12:23:43Z adriana 
;
_cod_original_sg_symbol_H-M P21/n
_cod_database_code 7202982

loop_
_symmetry_equiv_pos_as_xyz
'x, y, z'
'-x+1/2, y+1/2, -z+1/2'
'-x, -y, -z'
'x-1/2, -y-1/2, z-1/2'

loop_
_atom_site_label
_atom_site_type_symbol
_atom_site_fract_x
_atom_site_fract_y
_atom_site_fract_z
_atom_site_U_iso_or_equiv
_atom_site_adp_type
_atom_site_occupancy
_atom_site_symmetry_multiplicity
_atom_site_calc_flag
_atom_site_refinement_flags
_atom_site_disorder_assembly
_atom_site_disorder_group
N1 N 0.19743(15) 0.06546(13) 0.10487(10) 0.0224(3) Uani 1 1 d . . .
O1 O 0.19433(14) 0.18531(12) 0.17087(10) 0.0316(3) Uani 1 1 d . . .
C7 C 0.42417(18) 0.21885(17) -0.14201(13) 0.0245(3) Uani 1 1 d . . .
N2 N 0.32942(16) 0.35577(13) 0.02402(11) 0.0260(3) Uani 1 1 d . . .
O3 O 0.45314(14) 0.39275(13) 0.08876(9) 0.0316(3) Uani 1 1 d . . .
C10 C 0.28222(18) -0.05649(15) -0.07175(12) 0.0212(3) Uani 1 1 d . . .
C9 C 0.27119(17) 0.07510(15) -0.00190(12) 0.0201(3) Uani 1 1 d . . .
O2 O 0.20265(15) 0.43317(12) 0.00243(12) 0.0387(3) Uani 1 1 d . . .
C8 C 0.34136(18) 0.21170(15) -0.04093(13) 0.0218(3) Uani 1 1 d . . .
C2 C 0.13510(19) -0.06767(16) 0.13992(14) 0.0254(3) Uani 1 1 d . . .
C4 C 0.21338(19) -0.19457(16) -0.03294(14) 0.0250(3) Uani 1 1 d . . .
C3 C 0.14116(19) -0.19832(16) 0.07168(14) 0.0258(3) Uani 1 1 d . . .
C6 C 0.43723(19) 0.08736(17) -0.21045(13) 0.0256(3) Uani 1 1 d . . .
C5 C 0.36659(19) -0.04569(17) -0.17692(13) 0.0241(3) Uani 1 1 d . . .
H5 H 0.373(2) -0.135(2) -0.2223(16) 0.033(5) Uiso 1 1 d . . .
H6 H 0.501(2) 0.0952(19) -0.2833(16) 0.030(4) Uiso 1 1 d . . .
H7 H 0.476(2) 0.314(2) -0.1623(15) 0.028(4) Uiso 1 1 d . . .
H4 H 0.221(2) -0.286(2) -0.0797(15) 0.030(4) Uiso 1 1 d . . .
H3 H 0.095(2) -0.291(2) 0.1000(16) 0.035(5) Uiso 1 1 d . . .
H2 H 0.090(2) -0.0682(18) 0.2172(15) 0.026(4) Uiso 1 1 d . . .

loop_
_atom_site_aniso_label
_atom_site_aniso_U_11
_atom_site_aniso_U_22
_atom_site_aniso_U_33
_atom_site_aniso_U_23
_atom_site_aniso_U_13
_atom_site_aniso_U_12
N1 0.0242(6) 0.0180(6) 0.0256(7) -0.0016(5) 0.0054(5) 0.0008(5)
O1 0.0421(7) 0.0216(5) 0.0325(6) -0.0076(4) 0.0130(5) -0.0015(5)
C7 0.0251(7) 0.0216(7) 0.0269(8) 0.0044(6) 0.0019(6) -0.0001(6)
N2 0.0319(7) 0.0157(6) 0.0310(7) 0.0010(5) 0.0065(5) -0.0020(5)
O3 0.0371(6) 0.0275(6) 0.0306(6) -0.0066(4) 0.0050(5) -0.0074(5)
C10 0.0205(7) 0.0179(7) 0.0249(7) -0.0007(5) -0.0008(5) 0.0018(5)
C9 0.0202(7) 0.0179(7) 0.0223(7) 0.0015(5) 0.0012(5) 0.0012(5)
O2 0.0394(7) 0.0198(6) 0.0571(8) -0.0013(5) 0.0049(6) 0.0081(5)
C8 0.0235(7) 0.0156(7) 0.0262(7) -0.0009(5) -0.0001(5) 0.0012(5)
C2 0.0256(7) 0.0239(7) 0.0274(8) 0.0034(6) 0.0065(6) -0.0008(6)
C4 0.0261(7) 0.0180(7) 0.0307(8) -0.0014(6) -0.0006(6) -0.0006(6)
C3 0.0251(7) 0.0186(7) 0.0339(8) 0.0036(6) 0.0020(6) -0.0021(6)
C6 0.0264(7) 0.0280(7) 0.0224(7) 0.0017(6) 0.0024(6) 0.0030(6)
C5 0.0257(7) 0.0236(7) 0.0227(7) -0.0027(6) 0.0006(6) 0.0024(6)

loop_
_atom_type_symbol
_atom_type_description
_atom_type_scat_dispersion_real
_atom_type_scat_dispersion_imag
_atom_type_scat_source
C C 0.0033 0.0016 'International Tables Vol C Tables 4.2.6.8 and 6.1.1.4'
H H 0.0000 0.0000 'International Tables Vol C Tables 4.2.6.8 and 6.1.1.4'
N N 0.0061 0.0033 'International Tables Vol C Tables 4.2.6.8 and 6.1.1.4'
O O 0.0106 0.0060 'International Tables Vol C Tables 4.2.6.8 and 6.1.1.4'

loop_
_geom_angle_atom_site_label_1
_geom_angle_atom_site_label_2
_geom_angle_atom_site_label_3
_geom_angle
_geom_angle_site_symmetry_1
_geom_angle_site_symmetry_3
_geom_angle_publ_flag
O1 N1 C2 120.89(12) . . ?
O1 N1 C9 119.21(11) . . ?
C2 N1 C9 119.87(12) . . ?
C8 C7 C6 119.44(13) . . ?
O2 N2 O3 125.31(13) . . ?
O2 N2 C8 117.14(12) . . ?
O3 N2 C8 117.33(12) . . ?
C4 C10 C9 119.14(13) . . ?
C4 C10 C5 122.36(13) . . ?
C9 C10 C5 118.47(12) . . ?
N1 C9 C8 121.75(12) . . ?
N1 C9 C10 119.54(12) . . ?
C8 C9 C10 118.67(13) . . ?
C7 C8 C9 121.78(13) . . ?
C7 C8 N2 115.95(12) . . ?
C9 C8 N2 122.28(12) . . ?
N1 C2 C3 121.74(14) . . ?
C3 C4 C10 119.24(13) . . ?
C4 C3 C2 120.44(13) . . ?
C5 C6 C7 120.30(14) . . ?
C6 C5 C10 121.31(13) . . ?

loop_
_geom_bond_atom_site_label_1
_geom_bond_atom_site_label_2
_geom_bond_distance
_geom_bond_site_symmetry_2
_geom_bond_publ_flag
N1 O1 1.3010(15) . ?
N1 C2 1.3432(18) . ?
N1 C9 1.3924(18) . ?
C7 C8 1.369(2) . ?
C7 C6 1.408(2) . ?
N2 O2 1.2190(17) . ?
N2 O3 1.2280(16) . ?
N2 C8 1.4785(17) . ?
C10 C4 1.415(2) . ?
C10 C9 1.4158(19) . ?
C10 C5 1.418(2) . ?
C9 C8 1.4094(19) . ?
C2 C3 1.395(2) . ?
C4 C3 1.362(2) . ?
C6 C5 1.363(2) . ?

loop_
_cod_related_entry_id
_cod_related_entry_database
_cod_related_entry_code
1 ChemSpider 526163
